data_4345434
loop_
_publ_author_name
'Schmidt, Anna-Corina'
'Hermsen, Marko'
'Rominger, Frank'
'Dehn, Richard'
'Teles, Joaquim Henrique'
'Sch\"afer, Ansgar'
'Trapp, Oliver'
'Schaub, Thomas'

_publ_section_title
;
 Synthesis of Mono- and Dinuclear Vanadium Complexes and Their Reactivity
 toward Dehydroperoxidation of Alkyl Hydroperoxides.
;
_journal_issue 3
_journal_name_full 'Inorganic chemistry'
_journal_page_first 1319
_journal_page_last 1332
_journal_paper_doi 10.1021/acs.inorgchem.6b02322
_journal_volume 56
_journal_year 2017
_chemical_formula_sum 'C31 H46 N O4 V'
_chemical_formula_weight 547.63
_chemical_name_common 12a
_space_group_crystal_system monoclinic
_space_group_IT_number 14
_space_group_name_Hall '-P 2ybc'
_space_group_name_H-M_alt 'P 1 21/c 1'
_symmetry_space_group_name_Hall '-P 2ybc'
_symmetry_space_group_name_H-M 'P 1 21/c 1'
_atom_sites_solution_hydrogens geom
_audit_creation_method SHELXL-2014/7
_cell_angle_alpha 90
_cell_angle_beta 91.592(2)
_cell_angle_gamma 90
_cell_formula_units_Z 4
_cell_length_a 16.7980(11)
_cell_length_b 6.0510(4)
_cell_length_c 30.340(2)
_cell_measurement_reflns_used 4192
_cell_measurement_temperature 200(2)
_cell_measurement_theta_max 21.51
_cell_measurement_theta_min 2.43
_cell_volume 3082.7(4)
_computing_cell_refinement 'Bruker SAINT'
_computing_data_collection 'Bruker APEX2'
_computing_data_reduction 'Bruker SAINT'
_computing_molecular_graphics 'Bruker SHELXTL'
_computing_publication_material 'Bruker SHELXTL'
_computing_structure_refinement 'SHELXL-2014/7 (Sheldrick, 2014)'
_computing_structure_solution 'SHELXS-97 (Sheldrick 2008)'
_diffrn_ambient_temperature 200(2)
_diffrn_measured_fraction_theta_full 0.974
_diffrn_measured_fraction_theta_max 0.974
_diffrn_measurement_device_type 'Bruker APEX-II Quazar area detector'
_diffrn_measurement_method '\f and \w scans'
_diffrn_radiation_type MoK\a
_diffrn_radiation_wavelength 0.71073
_diffrn_reflns_av_R_equivalents 0.0411
_diffrn_reflns_av_unetI/netI 0.0508
_diffrn_reflns_Laue_measured_fraction_full 0.974
_diffrn_reflns_Laue_measured_fraction_max 0.974
_diffrn_reflns_limit_h_max 18
_diffrn_reflns_limit_h_min -18
_diffrn_reflns_limit_k_max 6
_diffrn_reflns_limit_k_min -6
_diffrn_reflns_limit_l_max 32
_diffrn_reflns_limit_l_min -26
_diffrn_reflns_number 15622
_diffrn_reflns_point_group_measured_fraction_full 0.974
_diffrn_reflns_point_group_measured_fraction_max 0.974
_diffrn_reflns_theta_full 23.484
_diffrn_reflns_theta_max 23.484
_diffrn_reflns_theta_min 1.784
_diffrn_source 'ImuS microsource'
_exptl_absorpt_coefficient_mu 0.355
_exptl_absorpt_correction_T_max 0.9572
_exptl_absorpt_correction_T_min 0.8543
_exptl_absorpt_correction_type multi-scan
_exptl_absorpt_process_details
;
Sheldrick, G. M. (2008). <i>SADABS</i>. University of G\"ottingen, Germany.
;
_exptl_crystal_colour dark_brown
_exptl_crystal_density_diffrn 1.180
_exptl_crystal_description needle
_exptl_crystal_F_000 1176
_exptl_crystal_size_max 0.430
_exptl_crystal_size_mid 0.060
_exptl_crystal_size_min 0.030
_refine_diff_density_max 1.405
_refine_diff_density_min -0.389
_refine_diff_density_rms 0.076
_refine_ls_extinction_method none
_refine_ls_goodness_of_fit_ref 1.177
_refine_ls_hydrogen_treatment constr
_refine_ls_matrix_type full
_refine_ls_number_parameters 428
_refine_ls_number_reflns 4421
_refine_ls_number_restraints 903
_refine_ls_restrained_S_all 1.106
_refine_ls_R_factor_all 0.1176
_refine_ls_R_factor_gt 0.0945
_refine_ls_shift/su_max 0.000
_refine_ls_shift/su_mean 0.000
_refine_ls_structure_factor_coef Fsqd
_refine_ls_weighting_details 'w=1/[\s^2^(Fo^2^)+(0.0455P)^2^+17.1733P] where P=(Fo^2^+2Fc^2^)/3'
_refine_ls_weighting_scheme calc
_refine_ls_wR_factor_gt 0.2209
_refine_ls_wR_factor_ref 0.2300
_reflns_Friedel_coverage 0.000
_reflns_number_gt 3360
_reflns_number_total 4421
_reflns_threshold_expression 'I > 2\s(I)'
_cod_data_source_file ic6b02322_si_002.cif
_cod_data_source_block cos16
_cod_database_code 4345434
_shelx_shelxl_version_number 2014/7
_shelx_space_group_comment
; 
The symmetry employed for this shelxl refinement is uniquely defined 
by the following loop, which should always be used as a source of 
symmetry information in preference to the above space-group names. 
They are only intended as comments. 
;
_shelx_estimated_absorpt_t_min 0.862
_shelx_estimated_absorpt_t_max 0.989

loop_
_space_group_symop_operation_xyz
'x, y, z'
'-x, y+1/2, -z+1/2'
'-x, -y, -z'
'x, -y-1/2, z-1/2'

loop_
_atom_site_label
_atom_site_type_symbol
_atom_site_fract_x
_atom_site_fract_y
_atom_site_fract_z
_atom_site_U_iso_or_equiv
_atom_site_adp_type
_atom_site_occupancy
_atom_site_site_symmetry_order
_atom_site_calc_flag
_atom_site_refinement_flags_posn
_atom_site_refinement_flags_adp
_atom_site_refinement_flags_occupancy
_atom_site_disorder_assembly
_atom_site_disorder_group
V1 V 0.1877(7) 0.8734(16) 0.2876(7) 0.036(2) Uani 0.557(9) 1 d D U P A 1
O3 O 0.2575(9) 1.053(2) 0.2891(6) 0.044(4) Uani 0.557(9) 1 d D U P A 1
N1 N 0.2618(6) 0.6084(17) 0.3107(3) 0.038(2) Uani 0.557(9) 1 d D U P A 1
C2 C 0.3127(7) 0.501(2) 0.2892(5) 0.038(3) Uani 0.557(9) 1 d D U P A 1
H2 H 0.3483 0.4001 0.3033 0.045 Uiso 0.557(9) 1 calc R U P A 1
O1 O 0.1490(8) 0.8095(19) 0.3418(3) 0.043(3) Uani 0.557(9) 1 d D U P A 1
O2 O 0.2013(8) 0.7326(19) 0.2332(3) 0.040(3) Uani 0.557(9) 1 d D U P A 1
O4 O 0.0983(8) 1.016(2) 0.2780(6) 0.047(4) Uani 0.557(9) 1 d D U P A 1
C5 C 0.0876(10) 1.246(2) 0.2571(5) 0.060(4) Uani 0.557(9) 1 d D U P A 1
H5A H 0.1383 1.3065 0.2465 0.072 Uiso 0.557(9) 1 calc R U P A 1
H5B H 0.0469 1.2463 0.2329 0.072 Uiso 0.557(9) 1 calc R U P A 1
C6 C 0.0606(9) 1.360(3) 0.2965(5) 0.073(5) Uani 0.557(9) 1 d D U P A 1
H6A H 0.0503 1.5160 0.2894 0.110 Uiso 0.557(9) 1 calc R U P A 1
H6B H 0.0115 1.2912 0.3065 0.110 Uiso 0.557(9) 1 calc R U P A 1
H6C H 0.1018 1.3506 0.3199 0.110 Uiso 0.557(9) 1 calc R U P A 1
V1B V 0.1891(8) 0.8716(19) 0.2830(8) 0.033(2) Uani 0.443(9) 1 d D U P A 2
O3V O 0.2512(12) 1.051(3) 0.3014(8) 0.039(5) Uani 0.443(9) 1 d D U P A 2
N1B N 0.2744(8) 0.608(2) 0.2814(4) 0.043(3) Uani 0.443(9) 1 d D U P A 2
C2B C 0.3024(10) 0.501(3) 0.3141(5) 0.044(4) Uani 0.443(9) 1 d D U P A 2
H2B H 0.3441 0.3956 0.3119 0.053 Uiso 0.443(9) 1 calc R U P A 2
O1B O 0.1980(11) 0.813(3) 0.2245(4) 0.046(4) Uani 0.443(9) 1 d D U P A 2
O2B O 0.1594(10) 0.727(2) 0.3345(4) 0.043(3) Uani 0.443(9) 1 d D U P A 2
O4B O 0.1021(10) 1.008(2) 0.2662(7) 0.036(4) Uani 0.443(9) 1 d D U P A 2
C5B C 0.0723(12) 1.235(3) 0.2802(6) 0.054(5) Uani 0.443(9) 1 d D U P A 2
H5B1 H 0.0152 1.2341 0.2874 0.065 Uiso 0.443(9) 1 calc R U P A 2
H5B2 H 0.1043 1.2980 0.3051 0.065 Uiso 0.443(9) 1 calc R U P A 2
C6B C 0.0873(11) 1.346(3) 0.2381(6) 0.064(5) Uani 0.443(9) 1 d D U P A 2
H6B1 H 0.0715 1.5016 0.2400 0.096 Uiso 0.443(9) 1 calc R U P A 2
H6B2 H 0.1441 1.3367 0.2319 0.096 Uiso 0.443(9) 1 calc R U P A 2
H6B3 H 0.0563 1.2737 0.2144 0.096 Uiso 0.443(9) 1 calc R U P A 2
C11 C 0.1955(5) 0.6731(14) 0.3708(2) 0.0586(19) Uani 1 1 d . U . . .
C12 C 0.2622(5) 0.5562(14) 0.3579(2) 0.0568(18) Uani 1 1 d . U . . .
C13 C 0.3102(5) 0.4408(14) 0.3885(2) 0.059(2) Uani 1 1 d . U . . .
H13 H 0.3552 0.3606 0.3790 0.071 Uiso 1 1 calc R U . . .
C14 C 0.2920(4) 0.4437(14) 0.4327(2) 0.0558(19) Uani 1 1 d . U . . .
C15 C 0.2232(4) 0.5570(14) 0.4443(2) 0.0549(19) Uani 1 1 d . U . . .
H15 H 0.2094 0.5562 0.4744 0.066 Uiso 1 1 calc R U . . .
C16 C 0.1735(4) 0.6711(14) 0.4146(2) 0.0554(18) Uani 1 1 d . U . . .
C17 C 0.3449(5) 0.3320(17) 0.4686(3) 0.068(2) Uani 1 1 d . U . . .
C171 C 0.4104(6) 0.196(2) 0.4497(4) 0.101(3) Uani 1 1 d . U . . .
H17A H 0.4403 0.1217 0.4736 0.152 Uiso 1 1 calc R U . . .
H17B H 0.4462 0.2919 0.4335 0.152 Uiso 1 1 calc R U . . .
H17C H 0.3873 0.0847 0.4296 0.152 Uiso 1 1 calc R U . . .
C172 C 0.3850(5) 0.5235(18) 0.4958(3) 0.081(3) Uani 1 1 d . U . . .
H17D H 0.3438 0.6129 0.5095 0.122 Uiso 1 1 calc R U . . .
H17E H 0.4159 0.6167 0.4762 0.122 Uiso 1 1 calc R U . . .
H17F H 0.4205 0.4610 0.5188 0.122 Uiso 1 1 calc R U . . .
C173 C 0.2955(5) 0.1942(18) 0.4995(3) 0.085(3) Uani 1 1 d . U . . .
H17G H 0.3299 0.1361 0.5234 0.128 Uiso 1 1 calc R U . . .
H17H H 0.2710 0.0711 0.4831 0.128 Uiso 1 1 calc R U . . .
H17I H 0.2537 0.2865 0.5119 0.128 Uiso 1 1 calc R U . . .
C18 C 0.0957(5) 0.7817(16) 0.4291(3) 0.067(2) Uani 1 1 d . U . . .
C181 C 0.0833(5) 0.7525(18) 0.4782(3) 0.083(3) Uani 1 1 d . U . . .
H18A H 0.0350 0.8316 0.4865 0.124 Uiso 1 1 calc R U . . .
H18B H 0.1293 0.8120 0.4948 0.124 Uiso 1 1 calc R U . . .
H18C H 0.0774 0.5949 0.4849 0.124 Uiso 1 1 calc R U . . .
C182 C 0.0252(5) 0.6811(17) 0.4046(3) 0.084(3) Uani 1 1 d . U . . .
H18D H 0.0322 0.6964 0.3728 0.125 Uiso 1 1 calc R U . . .
H18E H -0.0236 0.7575 0.4129 0.125 Uiso 1 1 calc R U . . .
H18F H 0.0212 0.5242 0.4122 0.125 Uiso 1 1 calc R U . . .
C183 C 0.0982(6) 1.0333(17) 0.4187(4) 0.094(3) Uani 1 1 d . U . . .
H18G H 0.1056 1.0548 0.3871 0.141 Uiso 1 1 calc R U . . .
H18H H 0.1425 1.1017 0.4353 0.141 Uiso 1 1 calc R U . . .
H18I H 0.0480 1.1019 0.4272 0.141 Uiso 1 1 calc R U . . .
C21 C 0.2611(4) 0.6618(14) 0.2123(2) 0.0546(18) Uani 1 1 d . U . . .
C22 C 0.3143(4) 0.5419(13) 0.2404(2) 0.0533(17) Uani 1 1 d . U . . .
C23 C 0.3771(4) 0.4256(13) 0.2232(2) 0.0497(17) Uani 1 1 d . U . . .
H23 H 0.4119 0.3457 0.2425 0.060 Uiso 1 1 calc R U . . .
C24 C 0.3903(4) 0.4229(12) 0.1787(2) 0.0439(16) Uani 1 1 d . U . . .
C25 C 0.3363(4) 0.5394(13) 0.1516(2) 0.0459(17) Uani 1 1 d . U . . .
H25 H 0.3445 0.5364 0.1207 0.055 Uiso 1 1 calc R U . . .
C26 C 0.2708(4) 0.6607(13) 0.1664(2) 0.0510(17) Uani 1 1 d . U . . .
C27 C 0.4619(4) 0.2978(13) 0.1603(2) 0.0494(17) Uani 1 1 d . U . . .
C271 C 0.4659(6) 0.0678(15) 0.1794(3) 0.088(3) Uani 1 1 d . U . . .
H27A H 0.4718 0.0769 0.2116 0.131 Uiso 1 1 calc R U . . .
H27B H 0.5117 -0.0105 0.1676 0.131 Uiso 1 1 calc R U . . .
H27C H 0.4169 -0.0123 0.1715 0.131 Uiso 1 1 calc R U . . .
C272 C 0.5375(5) 0.4212(16) 0.1738(3) 0.075(3) Uani 1 1 d . U . . .
H27D H 0.5346 0.5729 0.1626 0.112 Uiso 1 1 calc R U . . .
H27E H 0.5836 0.3463 0.1614 0.112 Uiso 1 1 calc R U . . .
H27F H 0.5432 0.4239 0.2060 0.112 Uiso 1 1 calc R U . . .
C273 C 0.4570(5) 0.2812(17) 0.1105(3) 0.075(3) Uani 1 1 d . U . . .
H27G H 0.4136 0.1809 0.1017 0.113 Uiso 1 1 calc R U . . .
H27H H 0.5074 0.2240 0.0998 0.113 Uiso 1 1 calc R U . . .
H27I H 0.4468 0.4279 0.0979 0.113 Uiso 1 1 calc R U . . .
C28 C 0.2140(5) 0.7786(15) 0.1348(3) 0.065(2) Uani 1 1 d . U . . .
C281 C 0.2361(6) 0.7566(18) 0.0866(3) 0.087(3) Uani 1 1 d . U . . .
H28A H 0.1938 0.8211 0.0678 0.130 Uiso 1 1 calc R U . . .
H28B H 0.2424 0.6000 0.0792 0.130 Uiso 1 1 calc R U . . .
H28C H 0.2862 0.8346 0.0818 0.130 Uiso 1 1 calc R U . . .
C282 C 0.2072(6) 1.0227(17) 0.1456(4) 0.097(3) Uani 1 1 d . U . . .
H28D H 0.1896 1.0402 0.1759 0.146 Uiso 1 1 calc R U . . .
H28E H 0.1684 1.0921 0.1252 0.146 Uiso 1 1 calc R U . . .
H28F H 0.2593 1.0935 0.1426 0.146 Uiso 1 1 calc R U . . .
C283 C 0.1289(5) 0.6776(19) 0.1388(3) 0.090(3) Uani 1 1 d . U . . .
H28G H 0.1088 0.7088 0.1682 0.134 Uiso 1 1 calc R U . . .
H28H H 0.1314 0.5174 0.1343 0.134 Uiso 1 1 calc R U . . .
H28I H 0.0930 0.7433 0.1163 0.134 Uiso 1 1 calc R U . . .

loop_
_atom_site_aniso_label
_atom_site_aniso_U_11
_atom_site_aniso_U_22
_atom_site_aniso_U_33
_atom_site_aniso_U_23
_atom_site_aniso_U_13
_atom_site_aniso_U_12
V1 0.037(3) 0.034(3) 0.037(3) 0.000(2) 0.000(2) 0.006(3)
O3 0.045(6) 0.038(5) 0.048(10) 0.002(5) 0.003(5) -0.003(4)
N1 0.038(5) 0.034(5) 0.043(4) 0.002(3) -0.001(3) -0.004(4)
C2 0.038(6) 0.026(6) 0.048(5) -0.004(4) -0.001(4) -0.011(5)
O1 0.053(5) 0.042(6) 0.035(4) -0.008(4) -0.005(3) -0.010(4)
O2 0.041(4) 0.041(6) 0.040(5) -0.005(4) 0.011(4) -0.010(4)
O4 0.043(5) 0.046(5) 0.051(9) -0.005(4) 0.000(5) 0.013(4)
C5 0.050(9) 0.054(7) 0.076(10) 0.005(6) -0.008(7) 0.015(6)
C6 0.062(9) 0.061(8) 0.097(10) -0.016(7) -0.001(7) 0.016(8)
V1B 0.033(4) 0.025(4) 0.042(5) 0.000(3) -0.003(3) 0.001(3)
O3V 0.044(7) 0.034(6) 0.039(10) -0.004(5) -0.003(6) -0.007(5)
N1B 0.045(6) 0.037(6) 0.047(4) -0.003(4) -0.002(4) 0.000(5)
C2B 0.045(7) 0.038(8) 0.050(5) 0.004(5) -0.003(4) -0.014(6)
O1B 0.046(5) 0.050(8) 0.042(5) 0.000(4) 0.008(4) -0.007(6)
O2B 0.061(6) 0.031(7) 0.036(5) -0.003(4) -0.005(4) -0.012(5)
O4B 0.039(6) 0.036(6) 0.033(8) -0.002(5) -0.003(5) 0.007(4)
C5B 0.043(9) 0.041(7) 0.079(11) -0.005(6) -0.001(8) 0.015(6)
C6B 0.043(10) 0.051(9) 0.098(12) 0.020(8) -0.004(8) 0.009(8)
C11 0.060(4) 0.068(5) 0.048(3) 0.010(3) -0.008(3) -0.024(3)
C12 0.066(4) 0.059(4) 0.045(3) 0.002(3) 0.001(3) -0.030(3)
C13 0.059(4) 0.066(5) 0.053(3) 0.000(3) 0.012(3) -0.018(4)
C14 0.051(4) 0.067(5) 0.050(3) 0.005(3) 0.008(3) -0.007(3)
C15 0.050(4) 0.074(5) 0.041(4) 0.008(3) 0.004(3) -0.003(3)
C16 0.050(4) 0.067(5) 0.049(3) 0.009(3) -0.006(3) -0.014(3)
C17 0.053(4) 0.089(5) 0.062(4) 0.014(4) 0.007(3) 0.006(4)
C171 0.082(6) 0.118(8) 0.104(7) 0.013(6) 0.016(5) 0.025(6)
C172 0.067(5) 0.099(6) 0.077(6) 0.021(5) -0.007(4) -0.006(5)
C173 0.063(5) 0.106(7) 0.086(6) 0.040(5) -0.004(4) 0.000(5)
C18 0.050(4) 0.085(5) 0.066(4) 0.015(4) -0.006(3) 0.000(4)
C181 0.062(5) 0.111(8) 0.075(5) 0.015(5) 0.009(4) 0.022(5)
C182 0.059(5) 0.093(7) 0.097(6) 0.024(5) -0.020(4) -0.005(5)
C183 0.077(6) 0.083(5) 0.121(8) 0.022(5) -0.024(6) -0.004(5)
C21 0.045(3) 0.064(4) 0.055(3) -0.017(3) 0.010(3) -0.014(3)
C22 0.055(4) 0.055(4) 0.049(3) -0.011(3) 0.006(3) -0.024(3)
C23 0.052(4) 0.052(4) 0.045(3) -0.001(3) -0.005(3) -0.015(3)
C24 0.043(3) 0.044(4) 0.044(3) 0.000(3) -0.005(2) -0.009(3)
C25 0.045(3) 0.060(4) 0.033(3) -0.005(3) 0.000(3) 0.001(3)
C26 0.039(3) 0.060(4) 0.054(3) -0.013(3) 0.003(3) -0.003(3)
C27 0.043(3) 0.051(4) 0.054(4) -0.007(3) -0.007(3) 0.003(3)
C271 0.083(6) 0.061(5) 0.119(7) 0.000(5) -0.008(5) 0.009(4)
C272 0.052(4) 0.074(6) 0.098(6) -0.018(5) -0.002(4) -0.002(4)
C273 0.066(5) 0.090(7) 0.070(4) -0.017(4) 0.002(4) 0.016(5)
C28 0.047(4) 0.077(5) 0.072(4) -0.013(4) -0.008(3) 0.015(4)
C281 0.076(6) 0.109(8) 0.074(5) 0.002(5) -0.013(4) 0.043(6)
C282 0.069(6) 0.084(5) 0.137(9) -0.021(5) -0.017(6) 0.019(5)
C283 0.050(4) 0.104(7) 0.114(7) -0.028(6) -0.012(4) 0.008(4)

loop_
_atom_type_symbol
_atom_type_description
_atom_type_scat_dispersion_real
_atom_type_scat_dispersion_imag
_atom_type_scat_source
C C 0.0033 0.0016 'International Tables Vol C Tables 4.2.6.8 and 6.1.1.4'
H H 0.0000 0.0000 'International Tables Vol C Tables 4.2.6.8 and 6.1.1.4'
N N 0.0061 0.0033 'International Tables Vol C Tables 4.2.6.8 and 6.1.1.4'
O O 0.0106 0.0060 'International Tables Vol C Tables 4.2.6.8 and 6.1.1.4'
V V 0.3005 0.5294 'International Tables Vol C Tables 4.2.6.8 and 6.1.1.4'

loop_
_geom_angle_atom_site_label_1
_geom_angle_atom_site_label_2
_geom_angle_atom_site_label_3
_geom_angle
O3 V1 O4 107.2(9)
O3 V1 O1 113.5(13)
O4 V1 O1 85.9(9)
O3 V1 O2 103.0(13)
O4 V1 O2 101.6(9)
O1 V1 O2 138.7(8)
O3 V1 N1 94.6(7)
O4 V1 N1 156.1(10)
O1 V1 N1 76.4(7)
O2 V1 N1 82.2(6)
C2 N1 C12 114.1(11)
C2 N1 V1 127.6(11)
C12 N1 V1 118.0(8)
N1 C2 C22 117.1(12)
N1 C2 H2 121.5
C22 C2 H2 121.5
C11 O1 V1 118.4(8)
C21 O2 V1 134.8(10)
C5 O4 V1 127.2(12)
C6 C5 O4 97.3(13)
C6 C5 H5A 112.3
O4 C5 H5A 112.3
C6 C5 H5B 112.3
O4 C5 H5B 112.3
H5A C5 H5B 109.9
C5 C6 H6A 109.5
C5 C6 H6B 109.5
H6A C6 H6B 109.5
C5 C6 H6C 109.5
H6A C6 H6C 109.5
H6B C6 H6C 109.5
O3V V1B O4B 108.3(10)
O3V V1B O1B 113.9(16)
O4B V1B O1B 84.1(11)
O3V V1B O2B 102.3(16)
O4B V1B O2B 103.0(12)
O1B V1B O2B 138.9(9)
O3V V1B N1B 94.8(9)
O4B V1B N1B 154.3(12)
O1B V1B N1B 76.1(9)
O2B V1B N1B 82.3(7)
C2B N1B C22 110.7(13)
C2B N1B V1B 126.6(15)
C22 N1B V1B 122.5(10)
N1B C2B C12 113.7(15)
N1B C2B H2B 123.2
C12 C2B H2B 123.2
C21 O1B V1B 116.7(10)
C11 O2B V1B 134.7(12)
C5B O4B V1B 128.6(14)
C6B C5B O4B 95.8(15)
C6B C5B H5B1 112.6
O4B C5B H5B1 112.6
C6B C5B H5B2 112.6
O4B C5B H5B2 112.6
H5B1 C5B H5B2 110.1
C5B C6B H6B1 109.5
C5B C6B H6B2 109.5
H6B1 C6B H6B2 109.5
C5B C6B H6B3 109.5
H6B1 C6B H6B3 109.5
H6B2 C6B H6B3 109.5
O2B C11 C16 133.6(10)
O2B C11 C12 104.6(9)
C16 C11 C12 120.3(7)
C16 C11 O1 116.1(9)
C12 C11 O1 123.5(8)
C11 C12 C13 121.2(7)
C11 C12 N1 100.6(7)
C13 C12 N1 138.0(8)
C11 C12 C2B 136.8(9)
C13 C12 C2B 101.9(9)
C14 C13 C12 119.9(8)
C14 C13 H13 120.0
C12 C13 H13 120.0
C13 C14 C15 117.2(7)
C13 C14 C17 122.7(7)
C15 C14 C17 120.0(7)
C16 C15 C14 124.4(7)
C16 C15 H15 117.8
C14 C15 H15 117.8
C11 C16 C15 116.8(8)
C11 C16 C18 121.3(7)
C15 C16 C18 121.8(7)
C171 C17 C173 110.7(9)
C171 C17 C14 112.5(7)
C173 C17 C14 111.3(7)
C171 C17 C172 107.4(8)
C173 C17 C172 108.5(7)
C14 C17 C172 106.2(8)
C17 C171 H17A 109.5
C17 C171 H17B 109.5
H17A C171 H17B 109.5
C17 C171 H17C 109.5
H17A C171 H17C 109.5
H17B C171 H17C 109.5
C17 C172 H17D 109.5
C17 C172 H17E 109.5
H17D C172 H17E 109.5
C17 C172 H17F 109.5
H17D C172 H17F 109.5
H17E C172 H17F 109.5
C17 C173 H17G 109.5
C17 C173 H17H 109.5
H17G C173 H17H 109.5
C17 C173 H17I 109.5
H17G C173 H17I 109.5
H17H C173 H17I 109.5
C182 C18 C181 107.9(8)
C182 C18 C16 110.1(8)
C181 C18 C16 111.7(7)
C182 C18 C183 108.7(8)
C181 C18 C183 108.5(9)
C16 C18 C183 109.8(8)
C18 C181 H18A 109.5
C18 C181 H18B 109.5
H18A C181 H18B 109.5
C18 C181 H18C 109.5
H18A C181 H18C 109.5
H18B C181 H18C 109.5
C18 C182 H18D 109.5
C18 C182 H18E 109.5
H18D C182 H18E 109.5
C18 C182 H18F 109.5
H18D C182 H18F 109.5
H18E C182 H18F 109.5
C18 C183 H18G 109.5
C18 C183 H18H 109.5
H18G C183 H18H 109.5
C18 C183 H18I 109.5
H18G C183 H18I 109.5
H18H C183 H18I 109.5
O2 C21 C26 127.4(9)
O2 C21 C22 111.4(8)
C26 C21 C22 120.3(7)
C26 C21 O1B 111.1(8)
C22 C21 O1B 128.3(8)
C23 C22 C21 120.5(7)
C23 C22 N1B 145.2(8)
C21 C22 N1B 94.3(7)
C23 C22 C2 108.9(8)
C21 C22 C2 130.4(8)
C24 C23 C22 121.6(7)
C24 C23 H23 119.2
C22 C23 H23 119.2
C23 C24 C25 116.9(7)
C23 C24 C27 120.7(6)
C25 C24 C27 122.4(6)
C24 C25 C26 125.1(7)
C24 C25 H25 117.5
C26 C25 H25 117.5
C21 C26 C25 115.6(7)
C21 C26 C28 122.5(7)
C25 C26 C28 121.9(7)
C271 C27 C273 108.8(7)
C271 C27 C272 108.8(7)
C273 C27 C272 108.8(7)
C271 C27 C24 110.0(7)
C273 C27 C24 111.9(6)
C272 C27 C24 108.5(6)
C27 C271 H27A 109.5
C27 C271 H27B 109.5
H27A C271 H27B 109.5
C27 C271 H27C 109.5
H27A C271 H27C 109.5
H27B C271 H27C 109.5
C27 C272 H27D 109.5
C27 C272 H27E 109.5
H27D C272 H27E 109.5
C27 C272 H27F 109.5
H27D C272 H27F 109.5
H27E C272 H27F 109.5
C27 C273 H27G 109.5
C27 C273 H27H 109.5
H27G C273 H27H 109.5
C27 C273 H27I 109.5
H27G C273 H27I 109.5
H27H C273 H27I 109.5
C26 C28 C282 111.8(8)
C26 C28 C281 113.6(7)
C282 C28 C281 108.2(9)
C26 C28 C283 109.3(8)
C282 C28 C283 106.9(8)
C281 C28 C283 106.7(8)
C28 C281 H28A 109.5
C28 C281 H28B 109.5
H28A C281 H28B 109.5
C28 C281 H28C 109.5
H28A C281 H28C 109.5
H28B C281 H28C 109.5
C28 C282 H28D 109.5
C28 C282 H28E 109.5
H28D C282 H28E 109.5
C28 C282 H28F 109.5
H28D C282 H28F 109.5
H28E C282 H28F 109.5
C28 C283 H28G 109.5
C28 C283 H28H 109.5
H28G C283 H28H 109.5
C28 C283 H28I 109.5
H28G C283 H28I 109.5
H28H C283 H28I 109.5

loop_
_geom_bond_atom_site_label_1
_geom_bond_atom_site_label_2
_geom_bond_distance
V1 O3 1.597(11)
V1 O4 1.749(9)
V1 O1 1.82(2)
V1 O2 1.879(19)
V1 N1 2.136(12)
N1 C2 1.268(12)
N1 C12 1.465(12)
C2 C22 1.501(16)
C2 H2 0.9500
O1 C11 1.425(14)
O2 C21 1.277(13)
O4 C5 1.537(16)
C5 C6 1.463(17)
C5 H5A 0.9900
C5 H5B 0.9900
C6 H6A 0.9800
C6 H6B 0.9800
C6 H6C 0.9800
V1B O3V 1.596(13)
V1B O4B 1.745(11)
V1B O1B 1.82(3)
V1B O2B 1.87(2)
V1B N1B 2.146(13)
N1B C2B 1.266(14)
N1B C22 1.483(15)
C2B C12 1.54(2)
C2B H2B 0.9500
O1B C21 1.455(17)
O2B C11 1.286(16)
O4B C5B 1.525(17)
C5B C6B 1.471(19)
C5B H5B1 0.9900
C5B H5B2 0.9900
C6B H6B1 0.9800
C6B H6B2 0.9800
C6B H6B3 0.9800
C11 C16 1.389(10)
C11 C12 1.391(11)
C12 C13 1.401(11)
C13 C14 1.382(10)
C13 H13 0.9500
C14 C15 1.397(10)
C14 C17 1.544(11)
C15 C16 1.394(10)
C15 H15 0.9500
C16 C18 1.543(11)
C17 C171 1.502(12)
C17 C173 1.518(12)
C17 C172 1.564(13)
C171 H17A 0.9800
C171 H17B 0.9800
C171 H17C 0.9800
C172 H17D 0.9800
C172 H17E 0.9800
C172 H17F 0.9800
C173 H17G 0.9800
C173 H17H 0.9800
C173 H17I 0.9800
C18 C182 1.509(12)
C18 C181 1.521(12)
C18 C183 1.555(13)
C181 H18A 0.9800
C181 H18B 0.9800
C181 H18C 0.9800
C182 H18D 0.9800
C182 H18E 0.9800
C182 H18F 0.9800
C183 H18G 0.9800
C183 H18H 0.9800
C183 H18I 0.9800
C21 C26 1.406(10)
C21 C22 1.417(11)
C22 C23 1.383(10)
C23 C24 1.374(9)
C23 H23 0.9500
C24 C25 1.399(9)
C24 C27 1.538(10)
C25 C26 1.407(10)
C25 H25 0.9500
C26 C28 1.513(11)
C27 C271 1.508(12)
C27 C273 1.514(11)
C27 C272 1.520(10)
C271 H27A 0.9800
C271 H27B 0.9800
C271 H27C 0.9800
C272 H27D 0.9800
C272 H27E 0.9800
C272 H27F 0.9800
C273 H27G 0.9800
C273 H27H 0.9800
C273 H27I 0.9800
C28 C282 1.518(13)
C28 C281 1.525(12)
C28 C283 1.562(12)
C281 H28A 0.9800
C281 H28B 0.9800
C281 H28C 0.9800
C282 H28D 0.9800
C282 H28E 0.9800
C282 H28F 0.9800
C283 H28G 0.9800
C283 H28H 0.9800
C283 H28I 0.9800

loop_
_geom_torsion_atom_site_label_1
_geom_torsion_atom_site_label_2
_geom_torsion_atom_site_label_3
_geom_torsion_atom_site_label_4
_geom_torsion
O3 V1 N1 C2 -75.9(15)
O4 V1 N1 C2 128(3)
O1 V1 N1 C2 171.0(11)
O2 V1 N1 C2 26.6(12)
O3 V1 N1 C12 96.4(13)
O4 V1 N1 C12 -60(3)
O1 V1 N1 C12 -16.7(8)
O2 V1 N1 C12 -161.1(8)
C12 N1 C2 C22 178.4(8)
V1 N1 C2 C22 -9.0(16)
O3 V1 O1 C11 -75.4(12)
O4 V1 O1 C11 177.6(10)
O2 V1 O1 C11 74.6(14)
N1 V1 O1 C11 13.7(9)
O3 V1 O2 C21 43.1(16)
O4 V1 O2 C21 154.1(13)
O1 V1 O2 C21 -108.8(15)
N1 V1 O2 C21 -49.8(14)
O3 V1 O4 C5 22(2)
O1 V1 O4 C5 135.4(15)
O2 V1 O4 C5 -85.7(15)
N1 V1 O4 C5 177(2)
V1 O4 C5 C6 -112.7(16)
O3V V1B N1B C2B 76(2)
O4B V1B N1B C2B -130(3)
O1B V1B N1B C2B -171.1(16)
O2B V1B N1B C2B -26.3(16)
O3V V1B N1B C22 -98.7(16)
O4B V1B N1B C22 56(4)
O1B V1B N1B C22 14.7(11)
O2B V1B N1B C22 159.5(11)
C22 N1B C2B C12 -178.5(10)
V1B N1B C2B C12 7(2)
O3V V1B O1B C21 80.2(15)
O4B V1B O1B C21 -172.4(13)
O2B V1B O1B C21 -69.3(18)
N1B V1B O1B C21 -9.0(11)
O3V V1B O2B C11 -35.3(19)
O4B V1B O2B C11 -147.7(15)
O1B V1B O2B C11 116.3(18)
N1B V1B O2B C11 57.9(16)
O3V V1B O4B C5B -22(3)
O1B V1B O4B C5B -134.9(19)
O2B V1B O4B C5B 86.2(19)
N1B V1B O4B C5B -175(3)
V1B O4B C5B C6B 108(2)
V1B O2B C11 C16 141.4(13)
V1B O2B C11 C12 -53.3(17)
V1 O1 C11 C16 165.5(8)
V1 O1 C11 C12 -11.0(14)
O2B C11 C12 C13 -170.1(10)
C16 C11 C12 C13 -2.3(12)
O1 C11 C12 C13 174.0(9)
C16 C11 C12 N1 -179.5(8)
O1 C11 C12 N1 -3.1(11)
O2B C11 C12 C2B 6.4(16)
C16 C11 C12 C2B 174.1(11)
C2 N1 C12 C11 -172.7(9)
V1 N1 C12 C11 14.0(9)
C2 N1 C12 C13 11.0(16)
V1 N1 C12 C13 -162.3(9)
N1B C2B C12 C11 11(2)
N1B C2B C12 C13 -172.4(12)
C11 C12 C13 C14 -0.7(12)
N1 C12 C13 C14 175.2(9)
C2B C12 C13 C14 -178.1(9)
C12 C13 C14 C15 2.6(12)
C12 C13 C14 C17 -176.3(8)
C13 C14 C15 C16 -1.8(13)
C17 C14 C15 C16 177.1(8)
O2B C11 C16 C15 166.6(12)
C12 C11 C16 C15 3.0(12)
O1 C11 C16 C15 -173.6(8)
O2B C11 C16 C18 -10.9(17)
C12 C11 C16 C18 -174.4(7)
O1 C11 C16 C18 9.0(12)
C14 C15 C16 C11 -1.0(12)
C14 C15 C16 C18 176.4(8)
C13 C14 C17 C171 -8.1(13)
C15 C14 C17 C171 173.1(8)
C13 C14 C17 C173 -133.0(9)
C15 C14 C17 C173 48.2(12)
C13 C14 C17 C172 109.2(9)
C15 C14 C17 C172 -69.7(9)
C11 C16 C18 C182 58.5(10)
C15 C16 C18 C182 -118.9(9)
C11 C16 C18 C181 178.4(8)
C15 C16 C18 C181 1.1(12)
C11 C16 C18 C183 -61.1(11)
C15 C16 C18 C183 121.5(9)
V1 O2 C21 C26 -145.6(10)
V1 O2 C21 C22 45.3(16)
V1B O1B C21 C26 -169.5(9)
V1B O1B C21 C22 4.4(18)
O2 C21 C22 C23 171.1(9)
C26 C21 C22 C23 1.1(11)
O1B C21 C22 C23 -172.2(11)
C26 C21 C22 N1B 179.7(8)
O1B C21 C22 N1B 6.4(13)
O2 C21 C22 C2 -4.3(14)
C26 C21 C22 C2 -174.2(9)
C2B N1B C22 C23 -11(2)
V1B N1B C22 C23 164.0(10)
C2B N1B C22 C21 171.2(12)
V1B N1B C22 C21 -13.8(10)
N1 C2 C22 C23 175.3(9)
N1 C2 C22 C21 -9.0(16)
C21 C22 C23 C24 0.3(11)
N1B C22 C23 C24 -177.2(12)
C2 C22 C23 C24 176.5(7)
C22 C23 C24 C25 -1.3(10)
C22 C23 C24 C27 178.3(7)
C23 C24 C25 C26 1.0(11)
C27 C24 C25 C26 -178.6(7)
O2 C21 C26 C25 -169.6(10)
C22 C21 C26 C25 -1.4(11)
O1B C21 C26 C25 173.0(10)
O2 C21 C26 C28 9.4(15)
C22 C21 C26 C28 177.6(7)
O1B C21 C26 C28 -8.0(13)
C24 C25 C26 C21 0.3(11)
C24 C25 C26 C28 -178.7(7)
C23 C24 C27 C271 48.6(9)
C25 C24 C27 C271 -131.9(8)
C23 C24 C27 C273 169.7(7)
C25 C24 C27 C273 -10.8(10)
C23 C24 C27 C272 -70.3(9)
C25 C24 C27 C272 109.3(8)
C21 C26 C28 C282 56.8(11)
C25 C26 C28 C282 -124.3(9)
C21 C26 C28 C281 179.7(8)
C25 C26 C28 C281 -1.4(12)
C21 C26 C28 C283 -61.3(10)
C25 C26 C28 C283 117.6(8)
